data_2018727
loop_
_publ_author_name
'Kiyotani, Tamiko'
'Sugawara, Yoko'

_publ_section_title
;
 <small>L</small>-Leucylglycine 0.67-hydrate and
 [(4<i>S</i>)-2,2-dimethyl-4-(2-methylpropyl)-5-oxoimidazolidin-3-ium-1-yl]acetate
;
_journal_coeditor_code UK3056
_journal_issue 12
_journal_name_full 'Acta Crystallographica Section C'
_journal_page_first o498
_journal_page_last o501
_journal_paper_doi 10.1107/S010827011204810X
_journal_volume 68
_journal_year 2012
_chemical_formula_iupac '3C8 H16 N2 O3, 2H2 O'
_chemical_formula_moiety '3(C8 H16 N2 O3), 2(H2 O)'
_chemical_formula_sum 'C24 H52 N6 O11'
_chemical_formula_weight 600.72
_chemical_name_common 'L-leucyl-glycine dihydrate'
_chemical_name_systematic
;
<i>L</i>-Leucylglycine 0.67-hydrate
;
_space_group_IT_number 19
_symmetry_cell_setting orthorhombic
_symmetry_space_group_name_Hall 'P 2ac 2ab'
_symmetry_space_group_name_H-M 'P 21 21 21'
_atom_sites_solution_hydrogens geom
_atom_sites_solution_primary direct
_atom_sites_solution_secondary difmap
_audit_creation_method SHELXL-97
_cell_angle_alpha 90.00
_cell_angle_beta 90.00
_cell_angle_gamma 90.00
_cell_formula_units_Z 4
_cell_length_a 8.735(5)
_cell_length_b 15.540(10)
_cell_length_c 24.238(15)
_cell_measurement_reflns_used 1539
_cell_measurement_temperature 299.0(10)
_cell_measurement_theta_max 15.0228
_cell_measurement_theta_min 9.9966
_cell_volume 3290(3)
_computing_cell_refinement 'CrystalClear (Rigaku/MSC, 2006)'
_computing_data_collection 'CrystalClear (Rigaku/MSC, 2006)'
_computing_data_reduction 'CrystalClear (Rigaku/MSC, 2006)'
_computing_molecular_graphics 'Mercury (Macrae <i>et al</i>., 2006)'
_computing_publication_material
;
Yadokari-XG 2009 (Kabuto <i>et al</i>., 2009)
;
_computing_structure_refinement 'SHELXL97 (Sheldrick, 2008)'
_computing_structure_solution 'SHELXS97 (Sheldrick, 2008)'
_diffrn_ambient_temperature 299.0(10)
_diffrn_measured_fraction_theta_full 0.998
_diffrn_measured_fraction_theta_max 0.998
_diffrn_measurement_device_type 'Rigaku Mercury CCD area-detector'
_diffrn_measurement_method \w
_diffrn_radiation_monochromator graphite
_diffrn_radiation_source 'rotating anode'
_diffrn_radiation_type MoK\a
_diffrn_radiation_wavelength 0.71070
_diffrn_reflns_av_R_equivalents 0.0637
_diffrn_reflns_av_sigmaI/netI 0.0529
_diffrn_reflns_limit_h_max 10
_diffrn_reflns_limit_h_min -10
_diffrn_reflns_limit_k_max 18
_diffrn_reflns_limit_k_min -16
_diffrn_reflns_limit_l_max 28
_diffrn_reflns_limit_l_min -28
_diffrn_reflns_number 21778
_diffrn_reflns_theta_full 25.00
_diffrn_reflns_theta_max 25.00
_diffrn_reflns_theta_min 2.62
_exptl_absorpt_coefficient_mu 0.095
_exptl_absorpt_correction_type none
_exptl_crystal_colour colorless
_exptl_crystal_density_diffrn 1.213
_exptl_crystal_density_method 'not measured'
_exptl_crystal_description needle
_exptl_crystal_F_000 1304
_exptl_crystal_size_max 0.49
_exptl_crystal_size_mid 0.07
_exptl_crystal_size_min 0.02
_refine_diff_density_max 0.260
_refine_diff_density_min -0.194
_refine_ls_extinction_method none
_refine_ls_goodness_of_fit_ref 1.085
_refine_ls_hydrogen_treatment constr
_refine_ls_matrix_type full
_refine_ls_number_parameters 370
_refine_ls_number_reflns 5794
_refine_ls_number_restraints 0
_refine_ls_restrained_S_all 1.085
_refine_ls_R_factor_all 0.0742
_refine_ls_R_factor_gt 0.0602
_refine_ls_shift/su_max 0.000
_refine_ls_shift/su_mean 0.000
_refine_ls_structure_factor_coef Fsqd
_refine_ls_weighting_details 'calc w=1/[\s^2^(Fo^2^)+(0.0719P)^2^+0.4708P] where P=(Fo^2^+2Fc^2^)/3'
_refine_ls_weighting_scheme calc
_refine_ls_wR_factor_gt 0.1490
_refine_ls_wR_factor_ref 0.1605
_reflns_number_gt 4707
_reflns_number_total 5794
_reflns_threshold_expression I>2sigma(I)
_cod_data_source_file uk3056.cif
_cod_data_source_block I
_cod_original_cell_volume 3290(4)
_cod_database_code 2018727
_cod_database_fobs_code 2018727

loop_
_symmetry_equiv_pos_as_xyz
'x, y, z'
'-x+1/2, -y, z+1/2'
'x+1/2, -y+1/2, -z'
'-x, y+1/2, -z+1/2'

loop_
_atom_site_type_symbol
_atom_site_label
_atom_site_fract_x
_atom_site_fract_y
_atom_site_fract_z
_atom_site_U_iso_or_equiv
_atom_site_adp_type
_atom_site_calc_flag
_atom_site_refinement_flags
_atom_site_occupancy
_atom_site_symmetry_multiplicity
N N1A 1.0573(3) 0.08948(17) 0.22525(11) 0.0431(6) Uani d . 1 1
H H1A 1.1185 0.0461 0.2306 0.052 Uiso calc R 1 1
H H2A 1.0187 0.1057 0.2567 0.052 Uiso calc R 1 1
H H3A 1.1081 0.1319 0.2107 0.052 Uiso calc R 1 1
C C1A 0.9316(3) 0.06326(19) 0.18740(13) 0.0417(7) Uani d . 1 1
H H4A 0.8723 0.1139 0.1762 0.050 Uiso calc R 1 1
C C2A 0.8291(3) 0.0000(2) 0.21743(15) 0.0433(8) Uani d . 1 1
O O1A 0.8828(3) -0.06594(14) 0.23804(11) 0.0560(6) Uani d . 1 1
N N2A 0.6805(3) 0.01804(17) 0.21830(12) 0.0446(7) Uani d . 1 1
H H5A 0.6493 0.0670 0.2051 0.054 Uiso calc R 1 1
C C3A 0.5684(3) -0.0416(2) 0.24070(16) 0.0508(9) Uani d . 1 1
H H6A 0.6014 -0.0606 0.2769 0.061 Uiso calc R 1 1
H H7A 0.5619 -0.0918 0.2170 0.061 Uiso calc R 1 1
C C4A 0.4114(3) 0.0000(2) 0.24524(13) 0.0429(7) Uani d . 1 1
O O2A 0.4058(3) 0.07911(15) 0.24817(11) 0.0551(6) Uani d . 1 1
O O3A 0.2970(2) -0.04994(16) 0.24721(11) 0.0555(6) Uani d . 1 1
C C5A 1.0049(4) 0.0211(2) 0.13664(14) 0.0527(8) Uani d . 1 1
H H8A 1.0700 0.0631 0.1186 0.063 Uiso calc R 1 1
H H9A 1.0698 -0.0258 0.1490 0.063 Uiso calc R 1 1
C C6A 0.8914(5) -0.0141(2) 0.09418(16) 0.0632(10) Uani d . 1 1
H H10A 0.8223 -0.0540 0.1132 0.076 Uiso calc R 1 1
C C7A 0.9768(7) -0.0644(4) 0.0503(2) 0.1026(18) Uani d . 1 1
H H11A 1.0332 -0.0253 0.0273 0.154 Uiso calc R 1 1
H H12A 0.9049 -0.0959 0.0281 0.154 Uiso calc R 1 1
H H13A 1.0463 -0.1039 0.0676 0.154 Uiso calc R 1 1
C C8A 0.7938(7) 0.0571(4) 0.0682(2) 0.1041(19) Uani d . 1 1
H H14A 0.8579 0.0938 0.0462 0.156 Uiso calc R 1 1
H H15A 0.7461 0.0903 0.0968 0.156 Uiso calc R 1 1
H H16A 0.7165 0.0317 0.0452 0.156 Uiso calc R 1 1
N N1B 0.8991(3) 0.36914(16) 0.16818(12) 0.0446(6) Uani d . 1 1
H H1B 0.9568 0.3238 0.1714 0.053 Uiso calc R 1 1
H H2B 0.8635 0.3835 0.2004 0.053 Uiso calc R 1 1
H H3B 0.9527 0.4115 0.1548 0.053 Uiso calc R 1 1
C C1B 0.7695(3) 0.3498(2) 0.13038(13) 0.0396(7) Uani d . 1 1
H H4B 0.7166 0.4033 0.1205 0.048 Uiso calc R 1 1
C C2B 0.6590(3) 0.2893(2) 0.15932(14) 0.0412(7) Uani d . 1 1
O O1B 0.7080(2) 0.23040(15) 0.18869(11) 0.0539(6) Uani d . 1 1
N N2B 0.5129(3) 0.30142(18) 0.14888(12) 0.0495(7) Uani d . 1 1
H H5B 0.4868 0.3445 0.1280 0.059 Uiso calc R 1 1
C C3B 0.3929(4) 0.2463(2) 0.17050(17) 0.0570(10) Uani d . 1 1
H H6B 0.4035 0.2415 0.2102 0.068 Uiso calc R 1 1
H H7B 0.4028 0.1891 0.1548 0.068 Uiso calc R 1 1
C C4B 0.2370(4) 0.2825(2) 0.15667(16) 0.0479(8) Uani d . 1 1
O O2B 0.2294(3) 0.34832(16) 0.12942(13) 0.0676(8) Uani d . 1 1
O O3B 0.1240(3) 0.23989(14) 0.17583(12) 0.0581(7) Uani d . 1 1
C C5B 0.8285(4) 0.3060(2) 0.07844(14) 0.0499(8) Uani d . 1 1
H H8B 0.8944 0.2589 0.0897 0.060 Uiso calc R 1 1
H H9B 0.7415 0.2810 0.0594 0.060 Uiso calc R 1 1
C C6B 0.9157(5) 0.3603(2) 0.03750(16) 0.0615(10) Uani d . 1 1
H H10B 1.0000 0.3889 0.0569 0.074 Uiso calc R 1 1
C C7B 0.9838(7) 0.3005(4) -0.0066(2) 0.111(2) Uani d . 1 1
H H11B 0.9029 0.2693 -0.0244 0.167 Uiso calc R 1 1
H H12B 1.0530 0.2606 0.0106 0.167 Uiso calc R 1 1
H H13B 1.0382 0.3341 -0.0334 0.167 Uiso calc R 1 1
C C8B 0.8168(7) 0.4282(3) 0.0112(2) 0.0965(17) Uani d . 1 1
H H14B 0.7305 0.4014 -0.0062 0.145 Uiso calc R 1 1
H H15B 0.8754 0.4590 -0.0159 0.145 Uiso calc R 1 1
H H16B 0.7815 0.4675 0.0390 0.145 Uiso calc R 1 1
N N1C 0.7393(3) 0.64922(17) 0.16174(12) 0.0475(7) Uani d . 1 1
H H1C 0.7876 0.6093 0.1435 0.057 Uiso calc R 1 1
H H2C 0.7083 0.6286 0.1932 0.057 Uiso calc R 1 1
H H3C 0.8006 0.6924 0.1676 0.057 Uiso calc R 1 1
C C1C 0.6045(3) 0.6789(2) 0.12904(14) 0.0452(8) Uani d . 1 1
H H4C 0.5480 0.7220 0.1504 0.054 Uiso calc R 1 1
C C2C 0.5012(4) 0.6013(2) 0.11892(14) 0.0433(7) Uani d . 1 1
O O1C 0.5564(3) 0.53145(16) 0.10786(12) 0.0644(7) Uani d . 1 1
N N2C 0.3524(3) 0.61679(17) 0.12288(12) 0.0470(7) Uani d . 1 1
H H5C 0.3228 0.6685 0.1317 0.056 Uiso calc R 1 1
C C3C 0.2364(3) 0.5514(2) 0.11324(15) 0.0444(8) Uani d . 1 1
H H6C 0.2748 0.4959 0.1253 0.053 Uiso calc R 1 1
H H7C 0.2151 0.5478 0.0740 0.053 Uiso calc R 1 1
C C4C 0.0904(3) 0.57185(19) 0.14379(14) 0.0427(7) Uani d . 1 1
O O2C 0.0972(3) 0.62780(15) 0.18099(11) 0.0597(7) Uani d . 1 1
O O3C -0.0279(2) 0.53187(15) 0.12990(11) 0.0573(7) Uani d . 1 1
C C5C 0.6583(4) 0.7193(3) 0.07484(16) 0.0566(9) Uani d . 1 1
H H8C 0.7407 0.7592 0.0829 0.068 Uiso calc R 1 1
H H9C 0.6999 0.6742 0.0516 0.068 Uiso calc R 1 1
C C6C 0.5353(4) 0.7667(3) 0.04268(17) 0.0648(11) Uani d . 1 1
H H10C 0.4505 0.7266 0.0363 0.078 Uiso calc R 1 1
C C7C 0.5985(6) 0.7938(4) -0.0138(2) 0.0931(16) Uani d . 1 1
H H11C 0.5214 0.8252 -0.0336 0.140 Uiso calc R 1 1
H H12C 0.6267 0.7435 -0.0344 0.140 Uiso calc R 1 1
H H13C 0.6869 0.8297 -0.0087 0.140 Uiso calc R 1 1
C C8C 0.4728(6) 0.8435(3) 0.0731(2) 0.0927(16) Uani d . 1 1
H H14C 0.4098 0.8243 0.1031 0.139 Uiso calc R 1 1
H H15C 0.4128 0.8779 0.0483 0.139 Uiso calc R 1 1
H H16C 0.5561 0.8772 0.0872 0.139 Uiso calc R 1 1
O O1W 0.2869(5) 0.7849(2) 0.19550(13) 0.0965(12) Uani d . 1 1
H H1W 0.2917 0.8329 0.2094 0.116 Uiso d R 1 1
H H2W 0.2874 0.7519 0.2219 0.116 Uiso d R 1 1
O O2W -0.0671(4) 0.78829(18) 0.17455(15) 0.0847(10) Uani d . 1 1
H H3W -0.0780 0.8323 0.1928 0.102 Uiso d R 1 1
H H4W 0.0247 0.7790 0.1707 0.102 Uiso d R 1 1

loop_
_atom_site_aniso_label
_atom_site_aniso_U_11
_atom_site_aniso_U_22
_atom_site_aniso_U_33
_atom_site_aniso_U_12
_atom_site_aniso_U_13
_atom_site_aniso_U_23
N1A 0.0290(12) 0.0434(14) 0.0570(16) -0.0021(11) 0.0062(12) 0.0015(12)
C1A 0.0288(14) 0.0379(16) 0.0585(19) -0.0060(13) 0.0041(14) 0.0018(14)
C2A 0.0283(15) 0.0380(18) 0.063(2) -0.0034(13) 0.0034(15) -0.0016(15)
O1A 0.0377(12) 0.0393(12) 0.0910(19) 0.0023(10) 0.0034(12) 0.0178(12)
N2A 0.0246(12) 0.0390(15) 0.0703(18) -0.0015(10) 0.0073(12) 0.0041(13)
C3A 0.0269(15) 0.0441(18) 0.081(2) -0.0075(14) 0.0099(16) -0.0007(17)
C4A 0.0266(15) 0.051(2) 0.0509(18) 0.0000(13) 0.0055(14) 0.0033(15)
O2A 0.0434(13) 0.0446(14) 0.0774(16) 0.0035(11) 0.0092(13) 0.0047(12)
O3A 0.0305(12) 0.0581(15) 0.0780(16) -0.0094(10) 0.0065(11) 0.0012(13)
C5A 0.0448(19) 0.053(2) 0.060(2) -0.0053(16) 0.0107(17) -0.0062(16)
C6A 0.066(3) 0.058(2) 0.065(2) -0.0145(19) 0.002(2) -0.0105(18)
C7A 0.113(4) 0.107(4) 0.088(3) -0.020(3) 0.017(3) -0.040(3)
C8A 0.131(5) 0.088(4) 0.094(4) 0.009(3) -0.048(4) -0.007(3)
N1B 0.0290(13) 0.0397(14) 0.0651(17) -0.0066(11) 0.0015(12) -0.0047(12)
C1B 0.0269(14) 0.0348(16) 0.0572(19) 0.0010(12) 0.0054(14) 0.0004(14)
C2B 0.0293(15) 0.0368(17) 0.0574(19) 0.0002(12) 0.0029(14) 0.0013(15)
O1B 0.0343(12) 0.0479(14) 0.0794(17) 0.0032(10) 0.0015(12) 0.0158(12)
N2B 0.0280(13) 0.0490(16) 0.0716(19) -0.0017(12) 0.0005(13) 0.0186(14)
C3B 0.0275(16) 0.056(2) 0.088(3) -0.0059(15) 0.0034(17) 0.0253(19)
C4B 0.0277(16) 0.0400(18) 0.076(2) -0.0030(13) 0.0011(16) 0.0032(17)
O2B 0.0377(13) 0.0530(15) 0.112(2) 0.0001(11) -0.0033(14) 0.0335(15)
O3B 0.0288(11) 0.0460(13) 0.0995(19) -0.0047(10) 0.0057(12) 0.0145(13)
C5B 0.0448(19) 0.0465(19) 0.058(2) -0.0029(15) 0.0078(16) -0.0036(16)
C6B 0.055(2) 0.058(2) 0.072(2) -0.0055(19) 0.016(2) -0.0012(18)
C7B 0.137(5) 0.093(4) 0.104(4) 0.011(3) 0.068(4) -0.001(3)
C8B 0.119(4) 0.095(4) 0.075(3) 0.021(3) 0.022(3) 0.020(3)
N1C 0.0323(14) 0.0434(15) 0.0667(18) 0.0008(12) -0.0013(13) 0.0030(13)
C1C 0.0276(15) 0.0418(17) 0.066(2) -0.0003(13) 0.0047(15) 0.0043(15)
C2C 0.0260(15) 0.0425(19) 0.061(2) -0.0023(13) 0.0022(15) 0.0043(15)
O1C 0.0395(13) 0.0491(14) 0.105(2) 0.0063(12) 0.0022(13) -0.0177(14)
N2C 0.0302(13) 0.0367(14) 0.0740(19) -0.0026(11) 0.0070(13) 0.0015(13)
C3C 0.0334(16) 0.0369(17) 0.063(2) -0.0034(13) 0.0022(15) -0.0006(14)
C4C 0.0303(15) 0.0369(16) 0.061(2) -0.0028(13) 0.0021(14) 0.0089(15)
O2C 0.0493(14) 0.0533(15) 0.0767(17) -0.0097(12) 0.0191(13) -0.0120(13)
O3C 0.0317(12) 0.0440(13) 0.0961(19) -0.0040(10) 0.0020(12) -0.0019(13)
C5C 0.0375(18) 0.064(2) 0.068(2) -0.0065(17) 0.0053(17) 0.0160(18)
C6C 0.047(2) 0.071(3) 0.077(3) -0.0085(18) -0.0033(18) 0.024(2)
C7C 0.077(3) 0.119(4) 0.083(3) -0.018(3) 0.000(3) 0.041(3)
C8C 0.090(4) 0.081(3) 0.107(4) 0.016(3) 0.004(3) 0.034(3)
O1W 0.146(3) 0.0593(18) 0.085(2) -0.022(2) 0.024(2) -0.0098(16)
O2W 0.0697(19) 0.0504(15) 0.134(3) -0.0020(14) -0.023(2) -0.0157(16)

loop_
_atom_type_symbol
_atom_type_description
_atom_type_scat_dispersion_real
_atom_type_scat_dispersion_imag
_atom_type_scat_source
C C 0.0033 0.0016 'International Tables Vol C Tables 4.2.6.8 and 6.1.1.4'
H H 0.0000 0.0000 'International Tables Vol C Tables 4.2.6.8 and 6.1.1.4'
N N 0.0061 0.0033 'International Tables Vol C Tables 4.2.6.8 and 6.1.1.4'
O O 0.0106 0.0060 'International Tables Vol C Tables 4.2.6.8 and 6.1.1.4'

loop_
_geom_angle_atom_site_label_1
_geom_angle_atom_site_label_2
_geom_angle_atom_site_label_3
_geom_angle
C1A N1A H1A 109.5
C1A N1A H2A 109.5
H1A N1A H2A 109.5
C1A N1A H3A 109.5
H1A N1A H3A 109.5
H2A N1A H3A 109.5
N1A C1A C2A 108.5(3)
N1A C1A C5A 107.7(3)
C2A C1A C5A 110.7(3)
N1A C1A H4A 110.0
C2A C1A H4A 110.0
C5A C1A H4A 110.0
O1A C2A N2A 122.7(3)
O1A C2A C1A 120.6(3)
N2A C2A C1A 116.6(3)
C2A N2A C3A 122.0(3)
C2A N2A H5A 119.0
C3A N2A H5A 119.0
N2A C3A C4A 111.3(3)
N2A C3A H6A 109.4
C4A C3A H6A 109.4
N2A C3A H7A 109.4
C4A C3A H7A 109.4
H6A C3A H7A 108.0
O2A C4A O3A 125.3(3)
O2A C4A C3A 117.7(3)
O3A C4A C3A 117.0(3)
C6A C5A C1A 115.0(3)
C6A C5A H8A 108.5
C1A C5A H8A 108.5
C6A C5A H9A 108.5
C1A C5A H9A 108.5
H8A C5A H9A 107.5
C7A C6A C5A 109.7(4)
C7A C6A C8A 110.9(4)
C5A C6A C8A 112.3(3)
C7A C6A H10A 107.9
C5A C6A H10A 107.9
C8A C6A H10A 107.9
C6A C7A H11A 109.5
C6A C7A H12A 109.5
H11A C7A H12A 109.5
C6A C7A H13A 109.5
H11A C7A H13A 109.5
H12A C7A H13A 109.5
C6A C8A H14A 109.5
C6A C8A H15A 109.5
H14A C8A H15A 109.5
C6A C8A H16A 109.5
H14A C8A H16A 109.5
H15A C8A H16A 109.5
C1B N1B H1B 109.5
C1B N1B H2B 109.5
H1B N1B H2B 109.5
C1B N1B H3B 109.5
H1B N1B H3B 109.5
H2B N1B H3B 109.5
N1B C1B C2B 108.9(3)
N1B C1B C5B 110.0(3)
C2B C1B C5B 108.7(3)
N1B C1B H4B 109.7
C2B C1B H4B 109.7
C5B C1B H4B 109.7
O1B C2B N2B 123.6(3)
O1B C2B C1B 120.3(3)
N2B C2B C1B 116.1(3)
C2B N2B C3B 123.2(3)
C2B N2B H5B 118.4
C3B N2B H5B 118.4
N2B C3B C4B 110.5(3)
N2B C3B H6B 109.5
C4B C3B H6B 109.5
N2B C3B H7B 109.5
C4B C3B H7B 109.5
H6B C3B H7B 108.1
O2B C4B O3B 126.2(3)
O2B C4B C3B 118.8(3)
O3B C4B C3B 115.0(3)
C6B C5B C1B 117.7(3)
C6B C5B H8B 107.9
C1B C5B H8B 107.9
C6B C5B H9B 107.9
C1B C5B H9B 107.9
H8B C5B H9B 107.2
C8B C6B C5B 112.4(4)
C8B C6B C7B 110.6(4)
C5B C6B C7B 108.3(3)
C8B C6B H10B 108.5
C5B C6B H10B 108.5
C7B C6B H10B 108.5
C6B C7B H11B 109.5
C6B C7B H12B 109.5
H11B C7B H12B 109.5
C6B C7B H13B 109.5
H11B C7B H13B 109.5
H12B C7B H13B 109.5
C6B C8B H14B 109.5
C6B C8B H15B 109.5
H14B C8B H15B 109.5
C6B C8B H16B 109.5
H14B C8B H16B 109.5
H15B C8B H16B 109.5
C1C N1C H1C 109.5
C1C N1C H2C 109.5
H1C N1C H2C 109.5
C1C N1C H3C 109.5
H1C N1C H3C 109.5
H2C N1C H3C 109.5
N1C C1C C2C 107.9(2)
N1C C1C C5C 109.9(3)
C2C C1C C5C 111.6(3)
N1C C1C H4C 109.1
C2C C1C H4C 109.1
C5C C1C H4C 109.1
O1C C2C N2C 124.5(3)
O1C C2C C1C 120.4(3)
N2C C2C C1C 115.2(3)
C2C N2C C3C 123.1(3)
C2C N2C H5C 118.5
C3C N2C H5C 118.5
N2C C3C C4C 111.3(3)
N2C C3C H6C 109.4
C4C C3C H6C 109.4
N2C C3C H7C 109.4
C4C C3C H7C 109.4
H6C C3C H7C 108.0
O3C C4C O2C 125.2(3)
O3C C4C C3C 117.5(3)
O2C C4C C3C 117.3(3)
C6C C5C C1C 115.0(3)
C6C C5C H8C 108.5
C1C C5C H8C 108.5
C6C C5C H9C 108.5
C1C C5C H9C 108.5
H8C C5C H9C 107.5
C8C C6C C5C 113.0(4)
C8C C6C C7C 110.5(4)
C5C C6C C7C 109.7(4)
C8C C6C H10C 107.8
C5C C6C H10C 107.8
C7C C6C H10C 107.8
C6C C7C H11C 109.5
C6C C7C H12C 109.5
H11C C7C H12C 109.5
C6C C7C H13C 109.5
H11C C7C H13C 109.5
H12C C7C H13C 109.5
C6C C8C H14C 109.5
C6C C8C H15C 109.5
H14C C8C H15C 109.5
C6C C8C H16C 109.5
H14C C8C H16C 109.5
H15C C8C H16C 109.5
H1W O1W H2W 104.4
H3W O2W H4W 108.7

loop_
_geom_bond_atom_site_label_1
_geom_bond_atom_site_label_2
_geom_bond_distance
N1A C1A 1.487(4)
N1A H1A 0.8700
N1A H2A 0.8700
N1A H3A 0.8700
C1A C2A 1.516(4)
C1A C5A 1.534(5)
C1A H4A 0.9800
C2A O1A 1.232(4)
C2A N2A 1.329(4)
N2A C3A 1.453(4)
N2A H5A 0.8700
C3A C4A 1.521(4)
C3A H6A 0.9700
C3A H7A 0.9700
C4A O2A 1.232(4)
C4A O3A 1.266(4)
C5A C6A 1.530(5)
C5A H8A 0.9700
C5A H9A 0.9700
C6A C7A 1.516(6)
C6A C8A 1.532(6)
C6A H10A 0.9800
C7A H11A 0.9600
C7A H12A 0.9600
C7A H13A 0.9600
C8A H14A 0.9600
C8A H15A 0.9600
C8A H16A 0.9600
N1B C1B 1.487(4)
N1B H1B 0.8700
N1B H2B 0.8700
N1B H3B 0.8700
C1B C2B 1.519(4)
C1B C5B 1.521(5)
C1B H4B 0.9800
C2B O1B 1.237(4)
C2B N2B 1.314(4)
N2B C3B 1.452(4)
N2B H5B 0.8700
C3B C4B 1.512(4)
C3B H6B 0.9700
C3B H7B 0.9700
C4B O2B 1.219(4)
C4B O3B 1.277(4)
C5B C6B 1.509(5)
C5B H8B 0.9700
C5B H9B 0.9700
C6B C8B 1.505(6)
C6B C7B 1.536(6)
C6B H10B 0.9800
C7B H11B 0.9600
C7B H12B 0.9600
C7B H13B 0.9600
C8B H14B 0.9600
C8B H15B 0.9600
C8B H16B 0.9600
N1C C1C 1.493(4)
N1C H1C 0.8700
N1C H2C 0.8700
N1C H3C 0.8700
C1C C2C 1.525(4)
C1C C5C 1.530(5)
C1C H4C 0.9800
C2C O1C 1.218(4)
C2C N2C 1.325(4)
N2C C3C 1.454(4)
N2C H5C 0.8700
C3C C4C 1.508(4)
C3C H6C 0.9700
C3C H7C 0.9700
C4C O3C 1.252(4)
C4C O2C 1.254(4)
C5C C6C 1.518(5)
C5C H8C 0.9700
C5C H9C 0.9700
C6C C8C 1.504(7)
C6C C7C 1.534(6)
C6C H10C 0.9800
C7C H11C 0.9600
C7C H12C 0.9600
C7C H13C 0.9600
C8C H14C 0.9600
C8C H15C 0.9600
C8C H16C 0.9600
O1W H1W 0.8198
O1W H2W 0.8200
O2W H3W 0.8200
O2W H4W 0.8202

loop_
_geom_hbond_atom_site_label_D
_geom_hbond_atom_site_label_H
_geom_hbond_atom_site_label_A
_geom_hbond_site_symmetry_A
_geom_hbond_distance_DH
_geom_hbond_distance_HA
_geom_hbond_distance_DA
_geom_hbond_angle_DHA
N1A H1A O3A 1_655 0.87 2.20 3.060(4) 172.1
N1A H2A O2C 4_645 0.87 1.85 2.709(4) 168.5
N1A H3A O3B 1_655 0.87 1.88 2.690(4) 153.5
N1B H1B O3B 1_655 0.87 1.96 2.816(4) 167.2
N1B H2B O3A 4_655 0.87 2.16 2.953(4) 152.1
N1B H3B O3C 1_655 0.87 1.97 2.768(4) 151.2
N1C H1C O3C 1_655 0.87 2.04 2.838(4) 152.4
N1C H2C O2A 4_655 0.87 1.90 2.750(4) 165.5
N1C H3C O2W 1_655 0.87 1.89 2.762(5) 175.8
N2C H5C O1W . 0.87 2.40 3.202(5) 153.1
O1W H1W O3A 1_565 0.82 2.04 2.857(5) 177.1
O1W H2W O1B 4_655 0.82 2.19 2.933(5) 149.9
O2W H3W O1A 1_465 0.82 1.96 2.773(5) 176.1
O2W H4W O1W . 0.82 2.37 3.134(5) 155.5
O2W H4W O2C . 0.82 2.45 2.882(5) 114.3
C1A H4A O1B . 0.98 2.33 3.250(4) 155.9
C1B H4B O1C . 0.98 2.45 3.425(4) 170.9
C3C H6C O2B . 0.97 2.33 3.181(5) 146.0

loop_
_geom_torsion_atom_site_label_1
_geom_torsion_atom_site_label_2
_geom_torsion_atom_site_label_3
_geom_torsion_atom_site_label_4
_geom_torsion
_geom_torsion_publ_flag
N1A C1A C2A O1A -55.3(4) ?
C5A C1A C2A O1A 62.7(4) ?
N1A C1A C2A N2A 127.1(3) yes
C5A C1A C2A N2A -114.9(3) ?
O1A C2A N2A C3A -4.0(5) ?
C1A C2A N2A C3A 173.6(3) yes
C2A N2A C3A C4A 170.8(3) yes
N2A C3A C4A O2A -23.5(5) yes
N2A C3A C4A O3A 158.4(3) ?
N1A C1A C5A C6A 177.2(3) yes
C2A C1A C5A C6A 58.7(4) yes
C1A C5A C6A C7A -172.4(4) yes
C1A C5A C6A C8A 63.8(5) yes
N1B C1B C2B O1B -39.3(4) ?
C5B C1B C2B O1B 80.6(4) ?
N1B C1B C2B N2B 143.9(3) yes
C5B C1B C2B N2B -96.3(4) ?
O1B C2B N2B C3B -0.4(6) ?
C1B C2B N2B C3B 176.3(3) yes
C2B N2B C3B C4B 173.5(3) yes
N2B C3B C4B O2B 1.9(5) yes
N2B C3B C4B O3B -177.5(3) ?
N1B C1B C5B C6B -72.4(4) yes
C2B C1B C5B C6B 168.4(3) yes
C1B C5B C6B C8B -65.9(5) yes
C1B C5B C6B C7B 171.6(4) yes
N1C C1C C2C O1C -40.2(4) ?
C5C C1C C2C O1C 80.6(4) ?
N1C C1C C2C N2C 140.1(3) yes
C5C C1C C2C N2C -99.1(4) ?
O1C C2C N2C C3C -1.3(6) ?
C1C C2C N2C C3C 178.4(3) yes
C2C N2C C3C C4C 154.5(3) yes
N2C C3C C4C O3C 164.8(3) ?
N2C C3C C4C O2C -14.9(4) yes
N1C C1C C5C C6C -169.2(3) yes
C2C C1C C5C C6C 71.1(4) yes
C1C C5C C6C C8C 63.5(5) yes
C1C C5C C6C C7C -172.7(4) yes

loop_
_cod_related_entry_id
_cod_related_entry_database
_cod_related_entry_code
1 ChemSpider 28468327
